data_2001576
loop_
_publ_author_name
'Fahrenkampf, U.'
'Sch\"urmann, M.'
'Huber, F.'

_publ_section_title
;
 Tetrakis(2-chlorobenzyl)lead
;
_journal_issue 6
_journal_name_full 'Acta Crystallographica Section C'
_journal_page_first 1066
_journal_page_last 1068
_journal_paper_doi 10.1107/S010827019300157X
_journal_volume 49
_journal_year 1993
_chemical_formula_moiety 'C28 H24 Cl4 Pb1'
_chemical_formula_sum 'C28 H24 Cl4 Pb'
_chemical_formula_weight 709.51
_symmetry_cell_setting monoclinic
_symmetry_space_group_name_Hall '-P 2ybc'
_symmetry_space_group_name_H-M 'P 1 21/c 1'
_cell_angle_alpha 90.
_cell_angle_beta 110.11(4)
_cell_angle_gamma 90.
_cell_formula_units_Z 4
_cell_length_a 10.871(6)
_cell_length_b 21.962(10)
_cell_length_c 11.650(6)
_cell_volume 2612(2)
_diffrn_radiation_type Mo
_diffrn_radiation_wavelength 0.710730
_exptl_absorpt_coefficient_mu 6.94
_exptl_crystal_density_diffrn 1.804
_exptl_crystal_F_000 1368
_cod_data_source_file sh1031.cif
_cod_data_source_block sh1031_structure_1_of_1
_cod_original_formula_sum 'C28 H24 Cl4 Pb1'
_cod_database_code 2001576

loop_
_atom_site_label
_atom_site_fract_x
_atom_site_fract_y
_atom_site_fract_z
_atom_site_U_iso_or_equiv
Pb(1) .20200(5) .12801(2) .39567(4) .0296
Cl(1) .5110(4) .1843(2) .3528(4) .0733
Cl(2) .1663(4) .0256(2) .1276(3) .0437
Cl(3) -.0799(4) .2205(2) .3851(4) .0609
Cl(4) .5358(5) .1535(2) .6756(4) .0750
C(1) .217(2) .2054(6) .2730(10) .0505
C(11) .2710(10) .1860(5) .1810(10) .0391
C(12) .4010(10) .1752(6) .2040(10) .0430
C(13) .4510(10) .1585(6) .1130(10) .0453
C(14) .368(2) .1498(7) .000(2) .0628
C(15) .235(2) .1574(7) -.0260(10) .0661
C(16) .185(2) .1762(6) .0610(10) .0446
C(2) .3350(10) .0495(5) .3910(10) .0356
C(21) .2600(10) -.0080(5) .3660(10) .0314
C(22) .1790(10) -.0239(5) .2510(10) .0330
C(23) .1000(10) -.0753(6) .2220(10) .0492
C(24) .109(2) -.1135(7) .315(2) .0571
C(25) .187(2) -.1029(7) .430(2) .0649
C(26) .2660(10) -.0499(6) .4580(10) .0469
C(3) -.0060(10) .0927(5) .3290(10) .0364
C(31) -.0910(10) .1304(6) .2260(10) .0325
C(32) -.1340(10) .1886(6) .2390(10) .0432
C(33) -.2150(10) .2218(7) .145(2) .0584
C(34) -.258(2) .1975(9) .029(2) .0680
C(35) -.217(2) .1427(9) .008(2) .0683
C(36) -.1360(10) .1081(6) .1090(10) .0392
C(4) .240(2) .1543(7) .5910(10) .0547
C(41) .3060(10) .1032(6) .6720(10) .0321
C(42) .4440(10) .0989(6) .7160(10) .0347
C(43) .508(2) .0519(7) .7890(10) .0499
C(44) .438(2) .0084(8) .8220(10) .0700
C(45) .310(3) .0114(9) .782(2) .0932
C(46) .241(2) .0583(8) .7090(10) .0618
H(1A) .272(2) .2367(6) .3230(10) ?
H(1B) .132(2) .2225(6) .2340(10) ?
H(13A) .5430(10) .1530(6) .1330(10) ?
H(14A) .400(2) .1384(7) -.064(2) ?
H(15A) .177(2) .1486(7) -.1070(10) ?
H(16A) .092(2) .1831(6) .0390(10) ?
H(2A) .4040(10) .0462(5) .4690(10) ?
H(2B) .3730(10) .0566(5) .3290(10) ?
H(23B) .0410(10) -.0826(6) .1400(10) ?
H(24A) .060(2) -.1508(7) .298(2) ?
H(25A) .185(2) -.1301(7) .494(2) ?
H(26A) .3250(10) -.0427(6) .5400(10) ?
H(3A) -.0400(10) .0937(5) .3950(10) ?
H(3B) -.0080(10) .0512(5) .3030(10) ?
H(33A) -.2460(10) .2608(7) .161(2) ?
H(34A) -.315(2) .2207(9) -.038(2) ?
H(35A) -.239(2) .1257(9) -.072(2) ?
H(36A) -.1100(10) .0677(6) .0950(10) ?
H(4A) .160(2) .1644(7) .6030(10) ?
H(4B) .296(2) .1895(7) .6100(10) ?
H(43A) .602(2) .0512(7) .8210(10) ?
H(44A) .481(2) -.0254(8) .8720(10) ?
H(45A) .262(3) -.0201(9) .807(2) ?
H(46A) .147(2) .0589(8) .6830(10) ?

loop_
_geom_angle_atom_site_label_1
_geom_angle_atom_site_label_2
_geom_angle_atom_site_label_3
_geom_angle
C(3) Pb(1) C(4) 104.5(5)
C(2) Pb(1) C(4) 108.9(5)
C(2) Pb(1) C(3) 107.6(4)
C(1) Pb(1) C(4) 114.7(5)
C(1) Pb(1) C(3) 108.9(5)
C(1) Pb(1) C(2) 111.8(5)
Pb(1) C(1) C(11) 112.4(9)
C(1) C(11) C(16) 119.0(10)
C(1) C(11) C(12) 124.0(10)
C(12) C(11) C(16) 117.0(10)
Cl(1) C(12) C(11) 119.0(10)
C(11) C(12) C(13) 123.0(10)
Cl(1) C(12) C(13) 118.0(10)
C(12) C(13) C(14) 119(2)
C(13) C(14) C(15) 120(2)
C(14) C(15) C(16) 122(2)
C(11) C(16) C(15) 119(2)
Pb(1) C(2) C(21) 110.0(9)
C(2) C(21) C(26) 122.0(10)
C(2) C(21) C(22) 122.0(10)
C(22) C(21) C(26) 115.0(10)
Cl(2) C(22) C(21) 118.7(9)
C(21) C(22) C(23) 125.0(10)
Cl(2) C(22) C(23) 116.0(10)
C(22) C(23) C(24) 116.0(10)
C(23) C(24) C(25) 123(2)
C(24) C(25) C(26) 120(2)
C(21) C(26) C(25) 120.0(10)
Pb(1) C(3) C(31) 110.8(9)
C(3) C(31) C(36) 121.0(10)
C(3) C(31) C(32) 124.0(10)
C(32) C(31) C(36) 115.0(10)
Cl(3) C(32) C(31) 118.0(10)
C(31) C(32) C(33) 124.0(10)
Cl(3) C(32) C(33) 119.0(10)
C(32) C(33) C(34) 119(2)
C(33) C(34) C(35) 120(2)
C(34) C(35) C(36) 119(2)
C(31) C(36) C(35) 123.0(10)
Pb(1) C(4) C(41) 109.1(9)
C(4) C(41) C(46) 124.0(10)
C(4) C(41) C(42) 120.0(10)
C(42) C(41) C(46) 116.0(10)
Cl(4) C(42) C(41) 120.0(10)
C(41) C(42) C(43) 122.0(10)
Cl(4) C(42) C(43) 118.0(10)
C(42) C(43) C(44) 119(2)
C(43) C(44) C(45) 120(2)
C(44) C(45) C(46) 123(2)
C(41) C(46) C(45) 120(2)

loop_
_geom_bond_atom_site_label_1
_geom_bond_atom_site_label_2
_geom_bond_distance
Pb(1) C(1) 2.26(2)
Pb(1) C(2) 2.260(10)
Pb(1) C(3) 2.260(10)
Pb(1) C(4) 2.250(10)
Cl(1) C(12) 1.750(10)
Cl(2) C(22) 1.770(10)
Cl(3) C(32) 1.74(2)
Cl(4) C(42) 1.730(10)
C(1) C(11) 1.45(2)
C(11) C(12) 1.36(2)
C(11) C(16) 1.41(2)
C(12) C(13) 1.39(2)
C(13) C(14) 1.33(2)
C(14) C(15) 1.38(3)
C(15) C(16) 1.37(3)
C(2) C(21) 1.48(2)
C(21) C(22) 1.37(2)
C(21) C(26) 1.40(2)
C(22) C(23) 1.39(2)
C(23) C(24) 1.35(2)
C(24) C(25) 1.33(2)
C(25) C(26) 1.42(2)
C(3) C(31) 1.49(2)
C(31) C(32) 1.39(2)
C(31) C(36) 1.38(2)
C(32) C(33) 1.36(2)
C(33) C(34) 1.38(3)
C(34) C(35) 1.33(3)
C(35) C(36) 1.42(2)
C(4) C(41) 1.48(2)
C(41) C(42) 1.41(2)
C(41) C(46) 1.37(2)
C(42) C(43) 1.37(2)
C(43) C(44) 1.36(3)
C(44) C(45) 1.31(3)
C(45) C(46) 1.38(3)
